data_7226405
loop_
_publ_author_name
'Phukan, Nithi'
'Baruah, Jubaraj B.'

_publ_section_title
;
 Conformational adjustments over synthons of urea and thiourea based
 assemblies
;
_journal_issue 40
_journal_name_full CrystEngComm
_journal_page_first 7753
_journal_paper_doi 10.1039/C6CE01326K
_journal_volume 18
_journal_year 2016
_chemical_formula_sum 'C15 H13 N3 S2'
_chemical_formula_weight 299.40
_chemical_name_systematic
; 
 ? 
;
_space_group_IT_number 14
_symmetry_cell_setting monoclinic
_symmetry_space_group_name_Hall '-P 2yn'
_symmetry_space_group_name_H-M 'P 1 21/n 1'
_atom_sites_solution_hydrogens geom
_atom_sites_solution_primary direct
_atom_sites_solution_secondary difmap
_audit_creation_method SHELXL-97
_audit_update_record
;
2016-02-12 deposited with the CCDC.
2016-08-31 downloaded from the CCDC.
;
_cell_angle_alpha 90.00
_cell_angle_beta 106.210(6)
_cell_angle_gamma 90.00
_cell_formula_units_Z 4
_cell_length_a 10.5847(6)
_cell_length_b 8.8751(5)
_cell_length_c 16.2063(9)
_cell_measurement_reflns_used 1714
_cell_measurement_temperature 296(2)
_cell_measurement_theta_max 28.5733
_cell_measurement_theta_min 3.0414
_cell_volume 1461.90(15)
_computing_structure_refinement 'SHELXL-97 (Sheldrick, 1997)'
_computing_structure_solution 'SHELXS-97 (Sheldrick, 1990)'
_diffrn_ambient_temperature 296(2)
_diffrn_measured_fraction_theta_full 0.998
_diffrn_measured_fraction_theta_max 0.998
_diffrn_measurement_device_type 'SuperNova, Single source at offset), Eos'
_diffrn_radiation_monochromator graphite
_diffrn_radiation_source 'fine-focus sealed tube'
_diffrn_radiation_type MoK\a
_diffrn_radiation_wavelength 0.71073
_diffrn_reflns_av_R_equivalents 0.0231
_diffrn_reflns_av_sigmaI/netI 0.0373
_diffrn_reflns_limit_h_max 11
_diffrn_reflns_limit_h_min -12
_diffrn_reflns_limit_k_max 10
_diffrn_reflns_limit_k_min -8
_diffrn_reflns_limit_l_max 19
_diffrn_reflns_limit_l_min -11
_diffrn_reflns_number 5533
_diffrn_reflns_theta_full 25.25
_diffrn_reflns_theta_max 25.25
_diffrn_reflns_theta_min 3.05
_exptl_absorpt_coefficient_mu 0.357
_exptl_absorpt_correction_T_max 0.958
_exptl_absorpt_correction_T_min 0.902
_exptl_absorpt_correction_type multi-scan
_exptl_absorpt_process_details multi-scan
_exptl_crystal_colour pink
_exptl_crystal_density_diffrn 1.360
_exptl_crystal_density_method 'not measured'
_exptl_crystal_description block
_exptl_crystal_F_000 624
_exptl_crystal_size_max 0.32
_exptl_crystal_size_mid 0.24
_exptl_crystal_size_min 0.12
_refine_diff_density_max 0.316
_refine_diff_density_min -0.278
_refine_diff_density_rms 0.044
_refine_ls_extinction_method none
_refine_ls_goodness_of_fit_ref 1.017
_refine_ls_hydrogen_treatment mixed
_refine_ls_matrix_type full
_refine_ls_number_parameters 190
_refine_ls_number_reflns 2645
_refine_ls_number_restraints 0
_refine_ls_restrained_S_all 1.017
_refine_ls_R_factor_all 0.0757
_refine_ls_R_factor_gt 0.0531
_refine_ls_shift/su_max 0.005
_refine_ls_shift/su_mean 0.000
_refine_ls_structure_factor_coef Fsqd
_refine_ls_weighting_details 'calc w=1/[\s^2^(Fo^2^)+(0.0000P)^2^+1.6600P] where P=(Fo^2^+2Fc^2^)/3'
_refine_ls_weighting_scheme calc
_refine_ls_wR_factor_gt 0.0850
_refine_ls_wR_factor_ref 0.0956
_reflns_number_gt 1928
_reflns_number_total 2645
_reflns_threshold_expression >2sigma(I)
_cod_data_source_file c6ce01326k2.cif
_cod_data_source_block POLY1
_cod_depositor_comments
;
The following automatic conversions were performed:

'_symmetry_cell_setting' value 'Monoclinic' changed to 'monoclinic'
according to
/usr/data/users/saulius/crontab/automatic-downloads/rss-feeds/RSC/lib/dictionaries/cif_core.dic
dictionary named 'cif_core.dic' version 2.4.2 from 2011-04-26.

Automatic conversion script
Id: cif_fix_values 4268 2015-11-12 08:31:59Z antanas 

 Adding full bibliography for 7226405--7226416.cif.
;
_cod_original_cell_volume 1461.91(14)
_cod_original_sg_symbol_H-M P21/n
_cod_database_code 7226405

loop_
_symmetry_equiv_pos_as_xyz
'x, y, z'
'-x+1/2, y+1/2, -z+1/2'
'-x, -y, -z'
'x-1/2, -y-1/2, z-1/2'

loop_
_atom_site_label
_atom_site_type_symbol
_atom_site_fract_x
_atom_site_fract_y
_atom_site_fract_z
_atom_site_U_iso_or_equiv
_atom_site_adp_type
_atom_site_occupancy
_atom_site_symmetry_multiplicity
_atom_site_calc_flag
_atom_site_refinement_flags
S2 S 0.56510(9) 0.36005(13) 0.41147(6) 0.0777(3) Uani 1 1 d .
S1 S 0.75587(9) 0.57811(12) 0.72629(6) 0.0735(3) Uani 1 1 d .
N2 N 0.6902(3) 0.4525(3) 0.56760(16) 0.0577(7) Uani 1 1 d .
N3 N 0.8119(3) 0.3068(3) 0.50039(18) 0.0616(8) Uani 1 1 d .
N1 N 0.9003(3) 0.4049(3) 0.66460(17) 0.0673(8) Uani 1 1 d .
C4 C 0.7861(3) 0.4674(3) 0.64601(19) 0.0531(8) Uani 1 1 d .
C15 C 0.8337(3) 0.0567(4) 0.4447(2) 0.0541(8) Uani 1 1 d .
C10 C 0.8558(3) -0.0375(4) 0.3792(2) 0.0606(9) Uani 1 1 d .
C5 C 0.6972(3) 0.3716(4) 0.49685(19) 0.0547(8) Uani 1 1 d .
C6 C 0.8329(3) 0.2129(4) 0.4325(2) 0.0560(8) Uani 1 1 d .
C2 C 0.9123(3) 0.5361(4) 0.7907(2) 0.0626(9) Uani 1 1 d .
C1 C 0.9651(3) 0.5995(5) 0.8790(2) 0.0906(13) Uani 1 1 d .
H1A H 0.9089 0.5706 0.9137 0.136 Uiso 1 1 calc R
H1B H 0.9681 0.7074 0.8758 0.136 Uiso 1 1 calc R
H1C H 1.0521 0.5612 0.9043 0.136 Uiso 1 1 calc R
C3 C 0.9697(3) 0.4449(4) 0.7473(2) 0.0701(10) Uani 1 1 d .
H3 H 1.0543 0.4088 0.7718 0.084 Uiso 1 1 calc R
C14 C 0.8141(3) -0.0140(4) 0.5197(2) 0.0624(9) Uani 1 1 d .
H14 H 0.8002 0.0451 0.5637 0.075 Uiso 1 1 calc R
C7 C 0.8550(3) 0.2729(4) 0.3621(2) 0.0703(10) Uani 1 1 d .
H7 H 0.8548 0.3771 0.3560 0.084 Uiso 1 1 calc R
C13 C 0.8156(4) -0.1654(5) 0.5271(3) 0.0870(12) Uani 1 1 d .
H13 H 0.8027 -0.2094 0.5761 0.104 Uiso 1 1 calc R
C9 C 0.8786(3) 0.0269(6) 0.3059(2) 0.0835(13) Uani 1 1 d .
H9 H 0.8938 -0.0345 0.2631 0.100 Uiso 1 1 calc R
C11 C 0.8558(3) -0.1952(5) 0.3924(3) 0.0853(13) Uani 1 1 d .
H11 H 0.8700 -0.2592 0.3504 0.102 Uiso 1 1 calc R
C8 C 0.8787(4) 0.1815(6) 0.2970(2) 0.0884(13) Uani 1 1 d .
H8 H 0.8942 0.2249 0.2485 0.106 Uiso 1 1 calc R
C12 C 0.8359(4) -0.2547(5) 0.4635(4) 0.1038(16) Uani 1 1 d .
H12 H 0.8359 -0.3589 0.4697 0.125 Uiso 1 1 calc R
H2 H 0.610(3) 0.495(4) 0.563(2) 0.084(12) Uiso 1 1 d .
H3A H 0.868(4) 0.303(4) 0.555(2) 0.097(13) Uiso 1 1 d .

loop_
_atom_site_aniso_label
_atom_site_aniso_U_11
_atom_site_aniso_U_22
_atom_site_aniso_U_33
_atom_site_aniso_U_23
_atom_site_aniso_U_13
_atom_site_aniso_U_12
S2 0.0505(5) 0.1171(8) 0.0570(5) -0.0265(6) 0.0010(4) 0.0165(5)
S1 0.0555(5) 0.1054(8) 0.0553(5) -0.0190(5) 0.0086(4) 0.0173(5)
N2 0.0462(16) 0.0698(18) 0.0520(16) -0.0134(14) 0.0052(13) 0.0117(14)
N3 0.0524(16) 0.0698(19) 0.0555(17) -0.0152(15) 0.0033(14) 0.0144(14)
N1 0.0529(16) 0.084(2) 0.0566(17) -0.0135(15) 0.0015(13) 0.0187(15)
C4 0.0486(18) 0.059(2) 0.0489(18) -0.0057(15) 0.0091(15) 0.0046(15)
C15 0.0299(15) 0.063(2) 0.063(2) -0.0135(18) 0.0018(14) 0.0040(14)
C10 0.0373(17) 0.073(2) 0.065(2) -0.0218(19) 0.0033(15) 0.0061(16)
C5 0.0494(18) 0.0567(19) 0.0560(19) -0.0057(16) 0.0113(15) 0.0055(15)
C6 0.0461(18) 0.067(2) 0.0513(19) -0.0055(17) 0.0071(15) 0.0078(16)
C2 0.0482(18) 0.087(3) 0.0492(19) -0.0072(18) 0.0081(15) 0.0022(17)
C1 0.060(2) 0.151(4) 0.056(2) -0.022(2) 0.0082(18) 0.009(2)
C3 0.053(2) 0.094(3) 0.055(2) -0.007(2) 0.0006(16) 0.0173(19)
C14 0.0464(18) 0.074(2) 0.065(2) -0.0022(19) 0.0112(16) 0.0022(17)
C7 0.069(2) 0.083(3) 0.056(2) 0.010(2) 0.0134(18) 0.0082(19)
C13 0.069(3) 0.075(3) 0.112(4) 0.016(3) 0.016(2) -0.005(2)
C9 0.055(2) 0.130(4) 0.061(2) -0.027(3) 0.0086(18) 0.012(2)
C11 0.052(2) 0.084(3) 0.109(4) -0.040(3) 0.004(2) 0.004(2)
C8 0.069(3) 0.151(4) 0.045(2) 0.013(3) 0.0135(18) 0.009(3)
C12 0.073(3) 0.073(3) 0.152(5) -0.009(3) 0.009(3) -0.003(2)

loop_
_atom_type_symbol
_atom_type_description
_atom_type_scat_dispersion_real
_atom_type_scat_dispersion_imag
_atom_type_scat_source
C C 0.0033 0.0016 'International Tables Vol C Tables 4.2.6.8 and 6.1.1.4'
H H 0.0000 0.0000 'International Tables Vol C Tables 4.2.6.8 and 6.1.1.4'
N N 0.0061 0.0033 'International Tables Vol C Tables 4.2.6.8 and 6.1.1.4'
O O 0.0106 0.0060 'International Tables Vol C Tables 4.2.6.8 and 6.1.1.4'
S S 0.1246 0.1234 'International Tables Vol C Tables 4.2.6.8 and 6.1.1.4'

loop_
_geom_angle_atom_site_label_1
_geom_angle_atom_site_label_2
_geom_angle_atom_site_label_3
_geom_angle
C4 S1 C2 89.12(15)
C5 N2 C4 128.0(3)
C5 N3 C6 123.3(3)
C4 N1 C3 109.0(3)
N1 C4 N2 124.7(3)
N1 C4 S1 115.3(2)
N2 C4 S1 120.0(2)
C6 C15 C10 118.2(3)
C6 C15 C14 123.8(3)
C10 C15 C14 118.0(3)
C9 C10 C11 122.7(4)
C9 C10 C15 119.8(3)
C11 C10 C15 117.5(4)
N3 C5 N2 116.9(3)
N3 C5 S2 123.5(2)
N2 C5 S2 119.7(2)
C7 C6 C15 121.2(3)
C7 C6 N3 121.4(3)
C15 C6 N3 117.4(3)
C3 C2 C1 129.4(3)
C3 C2 S1 108.3(2)
C1 C2 S1 122.3(3)
C2 C3 N1 118.3(3)
C13 C14 C15 120.7(4)
C6 C7 C8 121.4(4)
C14 C13 C12 120.9(4)
C8 C9 C10 120.0(4)
C12 C11 C10 121.8(4)
C9 C8 C7 119.3(4)
C11 C12 C13 121.2(5)

loop_
_geom_bond_atom_site_label_1
_geom_bond_atom_site_label_2
_geom_bond_distance
S2 C5 1.673(3)
S1 C4 1.730(3)
S1 C2 1.734(3)
N2 C5 1.373(4)
N2 C4 1.394(4)
N3 C5 1.330(4)
N3 C6 1.445(4)
N1 C4 1.288(4)
N1 C3 1.382(4)
C15 C6 1.401(4)
C15 C10 1.421(4)
C15 C14 1.433(4)
C10 C9 1.399(5)
C10 C11 1.416(5)
C6 C7 1.338(4)
C2 C3 1.326(4)
C2 C1 1.493(4)
C14 C13 1.349(5)
C7 C8 1.407(5)
C13 C12 1.364(6)
C9 C8 1.379(6)
C11 C12 1.336(6)
